data_1556642
loop_
_publ_author_name
'Stennett, Tom E.'
'Jayaraman, Arumugam'
'Br\"uckner, Tobias'
'Schneider, Lea'
'Braunschweig, Holger'

_publ_section_title
;
 Hydrophosphination of boron--boron multiple bonds
;
_journal_issue 5
_journal_name_full 'Chemical Science'
_journal_page_first 1335
_journal_page_last 1341
_journal_paper_doi 10.1039/C9SC05908C
_journal_volume 11
_journal_year 2020
_chemical_formula_moiety 'C50 H67 B2 P3'
_chemical_formula_sum 'C50 H67 B2 P3'
_chemical_formula_weight 782.56
_space_group_crystal_system triclinic
_space_group_IT_number 2
_space_group_name_Hall '-P 1'
_space_group_name_H-M_alt 'P -1'
_atom_sites_solution_hydrogens mixed
_atom_sites_solution_primary iterative
_atom_sites_solution_secondary difmap
_audit_creation_method SHELXL-2016/6
_audit_update_record
;
2019-09-17 deposited with the CCDC.	2019-12-16 downloaded from the CCDC.
;
_cell_angle_alpha 94.418(2)
_cell_angle_beta 99.288(2)
_cell_angle_gamma 100.371(2)
_cell_formula_units_Z 2
_cell_length_a 10.6022(5)
_cell_length_b 10.6218(5)
_cell_length_c 20.1023(10)
_cell_measurement_reflns_used 9736
_cell_measurement_temperature 100(2)
_cell_measurement_theta_max 27.10
_cell_measurement_theta_min 2.40
_cell_volume 2184.47(18)
_computing_cell_refinement 'Saint+ ver. V8.38A (Bruker AXS)'
_computing_data_collection 'APEX2 ver. 2014.9 (Bruker AXS)'
_computing_data_reduction 'Saint+ ver. V8.38A (Bruker AXS)'
_computing_molecular_graphics 'ShelXLe (Huebschle et all, 2011)'
_computing_publication_material 'SHELXL-2016/6 (Sheldrick, 2016)'
_computing_structure_refinement 'SHELXL-2016/6 (Sheldrick, 2016)'
_computing_structure_solution 'SHELXT (Sheldrick, 2014)'
_diffrn_ambient_temperature 100(2)
_diffrn_detector 'CCD area detector (Apex2)'
_diffrn_detector_area_resol_mean 8.333
_diffrn_measured_fraction_theta_full 0.999
_diffrn_measured_fraction_theta_max 0.999
_diffrn_measurement_device_type 'Bruker X8-APEX II'
_diffrn_measurement_method '\f and \w scans'
_diffrn_radiation_monochromator 'multi-layer mirror'
_diffrn_radiation_type MoK\a
_diffrn_radiation_wavelength 0.71073
_diffrn_reflns_av_R_equivalents 0.0276
_diffrn_reflns_av_unetI/netI 0.0171
_diffrn_reflns_Laue_measured_fraction_full 0.999
_diffrn_reflns_Laue_measured_fraction_max 0.999
_diffrn_reflns_limit_h_max 13
_diffrn_reflns_limit_h_min -13
_diffrn_reflns_limit_k_max 12
_diffrn_reflns_limit_k_min -13
_diffrn_reflns_limit_l_max 24
_diffrn_reflns_limit_l_min -24
_diffrn_reflns_number 57183
_diffrn_reflns_point_group_measured_fraction_full 0.999
_diffrn_reflns_point_group_measured_fraction_max 0.999
_diffrn_reflns_theta_full 26.000
_diffrn_reflns_theta_max 26.022
_diffrn_reflns_theta_min 2.314
_diffrn_source 'rotating-anode (Nonius FR-591)'
_exptl_absorpt_coefficient_mu 0.170
_exptl_absorpt_correction_T_max 0.7455
_exptl_absorpt_correction_T_min 0.7003
_exptl_absorpt_correction_type multi-scan
_exptl_absorpt_process_details 'SadAbs 2016/2 (Bruker AXS)'
_exptl_crystal_colour colourless
_exptl_crystal_density_diffrn 1.190
_exptl_crystal_description block
_exptl_crystal_F_000 844
_exptl_crystal_size_max 0.25
_exptl_crystal_size_mid 0.2
_exptl_crystal_size_min 0.1
_refine_diff_density_max 0.377
_refine_diff_density_min -0.296
_refine_diff_density_rms 0.043
_refine_ls_extinction_method none
_refine_ls_goodness_of_fit_ref 1.058
_refine_ls_hydrogen_treatment mixed
_refine_ls_matrix_type full
_refine_ls_number_parameters 500
_refine_ls_number_reflns 8565
_refine_ls_number_restraints 0
_refine_ls_restrained_S_all 1.058
_refine_ls_R_factor_all 0.0385
_refine_ls_R_factor_gt 0.0349
_refine_ls_shift/su_max 0.001
_refine_ls_shift/su_mean 0.000
_refine_ls_structure_factor_coef Fsqd
_refine_ls_weighting_details 'w=1/[\s^2^(Fo^2^)+(0.0337P)^2^+1.4537P] where P=(Fo^2^+2Fc^2^)/3'
_refine_ls_weighting_scheme calc
_refine_ls_wR_factor_gt 0.0842
_refine_ls_wR_factor_ref 0.0866
_reflns_Friedel_coverage 0.000
_reflns_number_gt 7915
_reflns_number_total 8565
_reflns_threshold_expression 'I > 2\s(I)'
_cod_data_source_file c9sc05908c2.cif
_cod_data_source_block alldata_a
_cod_depositor_comments
;Adding full bibliography for 1556642--1556646.cif.

 Adding full bibliography for 1556642--1556646.cif.
;
_cod_database_code 1556642
_shelx_shelxl_version_number 2016/6
_shelx_space_group_comment
;
The symmetry employed for this shelxl refinement is uniquely defined
by the following loop, which should always be used as a source of
symmetry information in preference to the above space-group names.
They are only intended as comments.
;

loop_
_space_group_symop_operation_xyz
'x, y, z'
'-x, -y, -z'

loop_
_atom_site_label
_atom_site_type_symbol
_atom_site_fract_x
_atom_site_fract_y
_atom_site_fract_z
_atom_site_U_iso_or_equiv
_atom_site_adp_type
_atom_site_occupancy
_atom_site_site_symmetry_order
_atom_site_calc_flag
_atom_site_refinement_flags_posn
_atom_site_refinement_flags_adp
B1 B 0.62108(15) 0.65961(15) 0.25633(8) 0.0142(3) Uani 1 1 d . .
H1 H 0.4784(15) 0.6103(15) 0.1483(8) 0.017(4) Uiso 1 1 d . .
B2 B 0.47512(15) 0.66390(15) 0.19941(8) 0.0146(3) Uani 1 1 d . .
P2 P 0.66084(3) 0.82945(3) 0.31426(2) 0.01520(9) Uani 1 1 d . .
C2 C 0.92819(15) 0.79754(15) 0.13883(7) 0.0217(3) Uani 1 1 d . .
H2 H 0.995632 0.760143 0.161549 0.026 Uiso 1 1 calc R U
C4 C 0.86179(16) 0.94861(16) 0.06371(8) 0.0282(4) Uani 1 1 d . .
H4 H 0.882811 1.014657 0.035753 0.034 Uiso 1 1 calc R U
P3 P 0.33821(3) 0.53960(3) 0.22344(2) 0.01361(8) Uani 1 1 d . .
C3 C 0.95882(16) 0.89404(16) 0.09758(8) 0.0271(4) Uani 1 1 d . .
H3 H 1.046780 0.922400 0.092735 0.033 Uiso 1 1 calc R U
C5 C 0.73335(16) 0.90640(16) 0.07074(8) 0.0264(3) Uani 1 1 d . .
H5 H 0.666263 0.943267 0.047256 0.032 Uiso 1 1 calc R U
C6 C 0.70254(15) 0.81047(14) 0.11197(8) 0.0216(3) Uani 1 1 d . .
H6 H 0.614258 0.782183 0.116251 0.026 Uiso 1 1 calc R U
C7 C 0.69751(13) 0.48746(14) 0.15329(7) 0.0179(3) Uani 1 1 d . .
C8 C 0.64213(14) 0.48356(15) 0.08501(8) 0.0203(3) Uani 1 1 d . .
H8 H 0.642658 0.561802 0.065031 0.024 Uiso 1 1 calc R U
C9 C 0.58632(15) 0.36742(16) 0.04579(8) 0.0249(3) Uani 1 1 d . .
H9 H 0.549786 0.367053 -0.000610 0.030 Uiso 1 1 calc R U
C10 C 0.58361(15) 0.25208(15) 0.07394(8) 0.0264(3) Uani 1 1 d . .
H10 H 0.544543 0.172801 0.047202 0.032 Uiso 1 1 calc R U
C11 C 0.63857(15) 0.25358(15) 0.14161(8) 0.0244(3) Uani 1 1 d . .
H11 H 0.636912 0.174997 0.161354 0.029 Uiso 1 1 calc R U
C12 C 0.69607(14) 0.36982(15) 0.18059(8) 0.0208(3) Uani 1 1 d . .
H12 H 0.735056 0.369448 0.226557 0.025 Uiso 1 1 calc R U
C13 C 0.42800(13) 0.79708(14) 0.18442(7) 0.0164(3) Uani 1 1 d . .
C14 C 0.36272(14) 0.81061(15) 0.11923(7) 0.0195(3) Uani 1 1 d . .
H14 H 0.344420 0.739050 0.085405 0.023 Uiso 1 1 calc R U
C15 C 0.32408(15) 0.92369(16) 0.10233(8) 0.0248(3) Uani 1 1 d . .
H15 H 0.280652 0.928602 0.057693 0.030 Uiso 1 1 calc R U
C16 C 0.34884(16) 1.02934(15) 0.15054(9) 0.0282(4) Uani 1 1 d . .
H16 H 0.322631 1.107214 0.139429 0.034 Uiso 1 1 calc R U
C17 C 0.41244(15) 1.02000(15) 0.21530(8) 0.0253(3) Uani 1 1 d . .
H17 H 0.430096 1.092358 0.248608 0.030 Uiso 1 1 calc R U
C19 C 0.51355(14) 0.89872(14) 0.30500(7) 0.0191(3) Uani 1 1 d . .
H19A H 0.448767 0.846625 0.327319 0.023 Uiso 1 1 calc R U
H19B H 0.535746 0.986690 0.329276 0.023 Uiso 1 1 calc R U
C18 C 0.45096(13) 0.90607(14) 0.23240(7) 0.0178(3) Uani 1 1 d . .
P1 P 0.77431(3) 0.63654(4) 0.20911(2) 0.01615(9) Uani 1 1 d . .
C1 C 0.79950(14) 0.75488(14) 0.14730(7) 0.0180(3) Uani 1 1 d . .
C20 C 0.78791(14) 0.94908(14) 0.28841(7) 0.0188(3) Uani 1 1 d . .
H20 H 0.776827 0.930607 0.238046 0.023 Uiso 1 1 calc R U
C21 C 0.92336(14) 0.92213(14) 0.31674(8) 0.0214(3) Uani 1 1 d . .
H21A H 0.938561 0.935367 0.366906 0.026 Uiso 1 1 calc R U
H21B H 0.925808 0.831216 0.302971 0.026 Uiso 1 1 calc R U
C22 C 1.03187(15) 1.01047(15) 0.29098(8) 0.0250(3) Uani 1 1 d . .
H22A H 1.117676 0.995224 0.312687 0.030 Uiso 1 1 calc R U
H22B H 1.023060 0.989886 0.241373 0.030 Uiso 1 1 calc R U
C23 C 1.02534(16) 1.15096(15) 0.30678(9) 0.0277(4) Uani 1 1 d . .
H23A H 1.094454 1.205932 0.288441 0.033 Uiso 1 1 calc R U
H23B H 1.041051 1.173309 0.356540 0.033 Uiso 1 1 calc R U
C24 C 0.89273(16) 1.17722(15) 0.27596(9) 0.0295(4) Uani 1 1 d . .
H24A H 0.879913 1.160672 0.225948 0.035 Uiso 1 1 calc R U
H24B H 0.890538 1.268956 0.287690 0.035 Uiso 1 1 calc R U
C25 C 0.78161(15) 1.09243(14) 0.30158(8) 0.0235(3) Uani 1 1 d . .
H25A H 0.696874 1.107334 0.278158 0.028 Uiso 1 1 calc R U
H25B H 0.788172 1.116046 0.350805 0.028 Uiso 1 1 calc R U
C26 C 0.70192(14) 0.82775(14) 0.40774(7) 0.0182(3) Uani 1 1 d . .
H26 H 0.778493 0.784526 0.416017 0.022 Uiso 1 1 calc R U
C27 C 0.59105(14) 0.74431(15) 0.43523(7) 0.0208(3) Uani 1 1 d . .
H27A H 0.514141 0.785877 0.430702 0.025 Uiso 1 1 calc R U
H27B H 0.565391 0.658896 0.408181 0.025 Uiso 1 1 calc R U
C28 C 0.63482(16) 0.72722(16) 0.50986(8) 0.0263(3) Uani 1 1 d . .
H28A H 0.561869 0.675145 0.526800 0.032 Uiso 1 1 calc R U
H28B H 0.707816 0.680202 0.513893 0.032 Uiso 1 1 calc R U
C29 C 0.67833(18) 0.85704(18) 0.55310(8) 0.0321(4) Uani 1 1 d . .
H29A H 0.602969 0.900154 0.553151 0.038 Uiso 1 1 calc R U
H29B H 0.711345 0.843588 0.600448 0.038 Uiso 1 1 calc R U
C30 C 0.78508(18) 0.94239(17) 0.52549(8) 0.0309(4) Uani 1 1 d . .
H30A H 0.863798 0.903556 0.530381 0.037 Uiso 1 1 calc R U
H30B H 0.808178 1.027805 0.552561 0.037 Uiso 1 1 calc R U
C31 C 0.74261(16) 0.95980(15) 0.45052(8) 0.0255(3) Uani 1 1 d . .
H31A H 0.815516 1.012769 0.433962 0.031 Uiso 1 1 calc R U
H31B H 0.668485 1.005316 0.445787 0.031 Uiso 1 1 calc R U
C32 C 0.62609(13) 0.54201(13) 0.30423(7) 0.0147(3) Uani 1 1 d . .
C33 C 0.73840(14) 0.54443(14) 0.35312(7) 0.0181(3) Uani 1 1 d . .
H33 H 0.809515 0.614632 0.356472 0.022 Uiso 1 1 calc R U
C34 C 0.75109(15) 0.45035(15) 0.39656(7) 0.0212(3) Uani 1 1 d . .
H34 H 0.828797 0.456978 0.428752 0.025 Uiso 1 1 calc R U
C35 C 0.64898(15) 0.34654(15) 0.39242(8) 0.0228(3) Uani 1 1 d . .
H35 H 0.654148 0.283008 0.422993 0.027 Uiso 1 1 calc R U
C36 C 0.53913(15) 0.33693(14) 0.34291(7) 0.0200(3) Uani 1 1 d . .
H36 H 0.469711 0.265044 0.339449 0.024 Uiso 1 1 calc R U
C37 C 0.52766(14) 0.43030(13) 0.29785(7) 0.0159(3) Uani 1 1 d . .
C38 C 0.41231(13) 0.40100(13) 0.23987(7) 0.0162(3) Uani 1 1 d . .
H38A H 0.345881 0.330964 0.250536 0.019 Uiso 1 1 calc R U
H38B H 0.441389 0.369867 0.198295 0.019 Uiso 1 1 calc R U
C39 C 0.19871(13) 0.48509(14) 0.15330(7) 0.0167(3) Uani 1 1 d . .
H39 H 0.167731 0.564107 0.139071 0.020 Uiso 1 1 calc R U
C40 C 0.08001(14) 0.39415(16) 0.16934(7) 0.0227(3) Uani 1 1 d . .
H40A H 0.106317 0.314320 0.183947 0.027 Uiso 1 1 calc R U
H40B H 0.047496 0.436023 0.207089 0.027 Uiso 1 1 calc R U
C41 C -0.02910(15) 0.36021(18) 0.10704(8) 0.0289(4) Uani 1 1 d . .
H41A H -0.101874 0.297276 0.117842 0.035 Uiso 1 1 calc R U
H41B H -0.062420 0.438792 0.095990 0.035 Uiso 1 1 calc R U
C42 C 0.01708(15) 0.30378(17) 0.04558(8) 0.0280(4) Uani 1 1 d . .
H42A H 0.039837 0.219447 0.054345 0.034 Uiso 1 1 calc R U
H42B H -0.054410 0.289415 0.005841 0.034 Uiso 1 1 calc R U
C43 C 0.13515(15) 0.39297(16) 0.02983(8) 0.0247(3) Uani 1 1 d . .
H43A H 0.110012 0.473857 0.016147 0.030 Uiso 1 1 calc R U
H43B H 0.166399 0.351498 -0.008495 0.030 Uiso 1 1 calc R U
C44 C 0.24463(14) 0.42375(15) 0.09162(7) 0.0207(3) Uani 1 1 d . .
H44A H 0.319452 0.483737 0.080646 0.025 Uiso 1 1 calc R U
H44B H 0.274258 0.343589 0.103117 0.025 Uiso 1 1 calc R U
C45 C 0.28276(14) 0.58462(13) 0.30257(7) 0.0160(3) Uani 1 1 d . .
H45 H 0.363583 0.630179 0.334190 0.019 Uiso 1 1 calc R U
C46 C 0.22322(15) 0.47505(14) 0.34062(7) 0.0200(3) Uani 1 1 d . .
H46A H 0.138746 0.429181 0.313575 0.024 Uiso 1 1 calc R U
H46B H 0.282086 0.412639 0.346529 0.024 Uiso 1 1 calc R U
C47 C 0.20232(16) 0.52815(16) 0.41019(8) 0.0264(3) Uani 1 1 d . .
H47A H 0.159052 0.456917 0.432603 0.032 Uiso 1 1 calc R U
H47B H 0.287870 0.565504 0.438946 0.032 Uiso 1 1 calc R U
C48 C 0.11904(17) 0.63103(17) 0.40379(8) 0.0289(4) Uani 1 1 d . .
H48A H 0.112810 0.668053 0.449600 0.035 Uiso 1 1 calc R U
H48B H 0.029896 0.591248 0.379965 0.035 Uiso 1 1 calc R U
C49 C 0.17703(16) 0.73808(16) 0.36482(8) 0.0254(3) Uani 1 1 d . .
H49A H 0.262486 0.783495 0.390991 0.030 Uiso 1 1 calc R U
H49B H 0.118824 0.801191 0.359563 0.030 Uiso 1 1 calc R U
C50 C 0.19486(14) 0.68481(14) 0.29473(7) 0.0196(3) Uani 1 1 d . .
H50A H 0.234932 0.755838 0.271100 0.024 Uiso 1 1 calc R U
H50B H 0.108993 0.644362 0.267165 0.024 Uiso 1 1 calc R U

loop_
_atom_site_aniso_label
_atom_site_aniso_U_11
_atom_site_aniso_U_22
_atom_site_aniso_U_33
_atom_site_aniso_U_23
_atom_site_aniso_U_13
_atom_site_aniso_U_12
B1 0.0135(7) 0.0143(7) 0.0137(7) 0.0022(6) 0.0022(6) -0.0006(6)
B2 0.0136(7) 0.0151(7) 0.0141(7) 0.0030(6) 0.0028(6) -0.0010(6)
P2 0.01460(18) 0.01461(18) 0.01424(17) 0.00186(13) -0.00002(13) -0.00061(13)
C2 0.0190(7) 0.0263(8) 0.0182(7) 0.0013(6) 0.0031(6) 0.0003(6)
C4 0.0317(9) 0.0262(8) 0.0233(8) 0.0088(6) 0.0062(7) -0.0074(7)
P3 0.01271(17) 0.01393(17) 0.01305(17) 0.00178(13) 0.00230(13) -0.00051(13)
C3 0.0209(8) 0.0337(9) 0.0224(8) 0.0031(7) 0.0065(6) -0.0086(7)
C5 0.0277(8) 0.0259(8) 0.0256(8) 0.0097(6) 0.0045(7) 0.0024(7)
C6 0.0203(7) 0.0225(8) 0.0215(7) 0.0047(6) 0.0062(6) -0.0001(6)
C7 0.0143(7) 0.0197(7) 0.0206(7) 0.0015(6) 0.0069(5) 0.0029(5)
C8 0.0193(7) 0.0213(7) 0.0212(7) 0.0042(6) 0.0064(6) 0.0034(6)
C9 0.0236(8) 0.0292(8) 0.0208(8) -0.0001(6) 0.0031(6) 0.0046(6)
C10 0.0235(8) 0.0224(8) 0.0309(9) -0.0036(7) 0.0057(7) 0.0004(6)
C11 0.0239(8) 0.0200(7) 0.0322(9) 0.0063(6) 0.0113(7) 0.0043(6)
C12 0.0209(7) 0.0237(8) 0.0205(7) 0.0045(6) 0.0083(6) 0.0063(6)
C13 0.0123(6) 0.0181(7) 0.0180(7) 0.0055(5) 0.0035(5) -0.0013(5)
C14 0.0161(7) 0.0234(7) 0.0183(7) 0.0048(6) 0.0031(6) 0.0009(6)
C15 0.0194(7) 0.0307(8) 0.0237(8) 0.0120(7) -0.0003(6) 0.0031(6)
C16 0.0247(8) 0.0199(8) 0.0390(9) 0.0125(7) -0.0007(7) 0.0039(6)
C17 0.0232(8) 0.0172(7) 0.0325(9) 0.0025(6) -0.0007(7) 0.0011(6)
C19 0.0173(7) 0.0174(7) 0.0205(7) -0.0008(6) 0.0005(6) 0.0018(6)
C18 0.0134(7) 0.0176(7) 0.0210(7) 0.0041(6) 0.0012(5) -0.0002(5)
P1 0.01386(18) 0.01763(18) 0.01650(18) 0.00410(14) 0.00307(13) 0.00064(14)
C1 0.0199(7) 0.0172(7) 0.0153(7) 0.0009(5) 0.0050(6) -0.0019(6)
C20 0.0180(7) 0.0168(7) 0.0183(7) 0.0029(5) 0.0002(6) -0.0029(6)
C21 0.0187(7) 0.0170(7) 0.0254(8) 0.0032(6) 0.0004(6) -0.0014(6)
C22 0.0196(8) 0.0243(8) 0.0268(8) 0.0035(6) 0.0019(6) -0.0053(6)
C23 0.0252(8) 0.0213(8) 0.0310(9) 0.0080(7) -0.0016(7) -0.0064(6)
C24 0.0284(9) 0.0194(8) 0.0356(9) 0.0102(7) -0.0025(7) -0.0045(6)
C25 0.0242(8) 0.0168(7) 0.0264(8) 0.0046(6) -0.0015(6) 0.0005(6)
C26 0.0191(7) 0.0192(7) 0.0142(7) 0.0017(5) -0.0004(5) 0.0012(6)
C27 0.0204(7) 0.0241(8) 0.0164(7) 0.0008(6) 0.0026(6) 0.0013(6)
C28 0.0269(8) 0.0334(9) 0.0179(8) 0.0059(6) 0.0052(6) 0.0019(7)
C29 0.0345(9) 0.0424(10) 0.0157(7) -0.0014(7) 0.0027(7) 0.0015(8)
C30 0.0355(9) 0.0319(9) 0.0187(8) -0.0042(7) -0.0017(7) -0.0024(7)
C31 0.0307(8) 0.0222(8) 0.0194(8) -0.0015(6) 0.0006(6) -0.0008(6)
C32 0.0165(7) 0.0153(7) 0.0128(6) 0.0015(5) 0.0050(5) 0.0027(5)
C33 0.0185(7) 0.0192(7) 0.0160(7) 0.0010(5) 0.0028(5) 0.0026(6)
C34 0.0211(7) 0.0270(8) 0.0162(7) 0.0039(6) 0.0013(6) 0.0080(6)
C35 0.0296(8) 0.0231(8) 0.0199(7) 0.0097(6) 0.0075(6) 0.0098(6)
C36 0.0224(7) 0.0167(7) 0.0219(7) 0.0054(6) 0.0082(6) 0.0017(6)
C37 0.0170(7) 0.0163(7) 0.0156(7) 0.0017(5) 0.0055(5) 0.0043(5)
C38 0.0158(7) 0.0136(6) 0.0184(7) 0.0013(5) 0.0038(5) 0.0000(5)
C39 0.0145(7) 0.0188(7) 0.0150(7) 0.0018(5) 0.0017(5) -0.0005(5)
C40 0.0173(7) 0.0304(8) 0.0166(7) 0.0000(6) 0.0047(6) -0.0058(6)
C41 0.0160(7) 0.0433(10) 0.0215(8) -0.0038(7) 0.0034(6) -0.0065(7)
C42 0.0195(8) 0.0369(9) 0.0209(8) -0.0043(7) 0.0026(6) -0.0081(7)
C43 0.0211(8) 0.0330(9) 0.0154(7) -0.0019(6) 0.0032(6) -0.0052(6)
C44 0.0161(7) 0.0256(8) 0.0174(7) -0.0020(6) 0.0042(6) -0.0034(6)
C45 0.0158(7) 0.0171(7) 0.0141(7) 0.0014(5) 0.0029(5) 0.0009(5)
C46 0.0218(7) 0.0209(7) 0.0186(7) 0.0056(6) 0.0071(6) 0.0025(6)
C47 0.0282(8) 0.0352(9) 0.0182(7) 0.0071(7) 0.0080(6) 0.0074(7)
C48 0.0283(9) 0.0377(9) 0.0238(8) 0.0029(7) 0.0112(7) 0.0094(7)
C49 0.0233(8) 0.0266(8) 0.0272(8) -0.0015(6) 0.0055(6) 0.0083(6)
C50 0.0178(7) 0.0189(7) 0.0221(7) 0.0028(6) 0.0038(6) 0.0028(6)

loop_
_atom_type_symbol
_atom_type_description
_atom_type_scat_dispersion_real
_atom_type_scat_dispersion_imag
_atom_type_scat_source
C C 0.0033 0.0016 'International Tables Vol C Tables 4.2.6.8 and 6.1.1.4'
H H 0.0000 0.0000 'International Tables Vol C Tables 4.2.6.8 and 6.1.1.4'
B B 0.0013 0.0007 'International Tables Vol C Tables 4.2.6.8 and 6.1.1.4'
P P 0.1023 0.0942 'International Tables Vol C Tables 4.2.6.8 and 6.1.1.4'

loop_
_geom_angle_atom_site_label_1
_geom_angle_atom_site_label_2
_geom_angle_atom_site_label_3
_geom_angle
C32 B1 B2 119.88(11)
C32 B1 P2 110.09(9)
B2 B1 P2 104.25(9)
C32 B1 P1 98.07(9)
B2 B1 P1 113.85(9)
P2 B1 P1 110.74(7)
C13 B2 B1 122.34(11)
C13 B2 P3 111.69(10)
B1 B2 P3 107.15(9)
C13 B2 H1 107.5(8)
B1 B2 H1 108.3(8)
P3 B2 H1 96.8(8)
C19 P2 C20 106.07(7)
C19 P2 C26 102.29(7)
C20 P2 C26 108.04(7)
C19 P2 B1 108.54(7)
C20 P2 B1 113.21(7)
C26 P2 B1 117.57(7)
C3 C2 C1 120.99(15)
C3 C2 H2 119.5
C1 C2 H2 119.5
C3 C4 C5 119.63(14)
C3 C4 H4 120.2
C5 C4 H4 120.2
C38 P3 C45 105.01(6)
C38 P3 C39 106.87(7)
C45 P3 C39 110.97(6)
C38 P3 B2 104.37(7)
C45 P3 B2 115.67(7)
C39 P3 B2 113.01(6)
C4 C3 C2 120.24(14)
C4 C3 H3 119.9
C2 C3 H3 119.9
C4 C5 C6 120.27(15)
C4 C5 H5 119.9
C6 C5 H5 119.9
C5 C6 C1 121.03(14)
C5 C6 H6 119.5
C1 C6 H6 119.5
C8 C7 C12 117.58(13)
C8 C7 P1 124.34(11)
C12 C7 P1 118.08(11)
C9 C8 C7 121.24(14)
C9 C8 H8 119.4
C7 C8 H8 119.4
C10 C9 C8 120.42(15)
C10 C9 H9 119.8
C8 C9 H9 119.8
C9 C10 C11 119.34(15)
C9 C10 H10 120.3
C11 C10 H10 120.3
C10 C11 C12 120.20(15)
C10 C11 H11 119.9
C12 C11 H11 119.9
C11 C12 C7 121.20(14)
C11 C12 H12 119.4
C7 C12 H12 119.4
C18 C13 C14 115.76(13)
C18 C13 B2 124.21(12)
C14 C13 B2 120.01(13)
C15 C14 C13 122.91(14)
C15 C14 H14 118.5
C13 C14 H14 118.5
C16 C15 C14 119.90(14)
C16 C15 H15 120.1
C14 C15 H15 120.1
C15 C16 C17 119.04(15)
C15 C16 H16 120.5
C17 C16 H16 120.5
C16 C17 C18 121.08(15)
C16 C17 H17 119.5
C18 C17 H17 119.5
C18 C19 P2 114.93(10)
C18 C19 H19A 108.5
P2 C19 H19A 108.5
C18 C19 H19B 108.5
P2 C19 H19B 108.5
H19A C19 H19B 107.5
C17 C18 C13 121.31(13)
C17 C18 C19 118.90(13)
C13 C18 C19 119.75(13)
C7 P1 C1 102.04(6)
C7 P1 B1 98.98(6)
C1 P1 B1 111.41(6)
C6 C1 C2 117.84(13)
C6 C1 P1 125.53(11)
C2 C1 P1 116.50(11)
C25 C20 C21 112.11(12)
C25 C20 P2 117.76(11)
C21 C20 P2 109.38(10)
C25 C20 H20 105.5
C21 C20 H20 105.5
P2 C20 H20 105.5
C22 C21 C20 111.51(12)
C22 C21 H21A 109.3
C20 C21 H21A 109.3
C22 C21 H21B 109.3
C20 C21 H21B 109.3
H21A C21 H21B 108.0
C23 C22 C21 110.91(13)
C23 C22 H22A 109.5
C21 C22 H22A 109.5
C23 C22 H22B 109.5
C21 C22 H22B 109.5
H22A C22 H22B 108.0
C22 C23 C24 110.95(13)
C22 C23 H23A 109.4
C24 C23 H23A 109.4
C22 C23 H23B 109.4
C24 C23 H23B 109.4
H23A C23 H23B 108.0
C23 C24 C25 111.65(13)
C23 C24 H24A 109.3
C25 C24 H24A 109.3
C23 C24 H24B 109.3
C25 C24 H24B 109.3
H24A C24 H24B 108.0
C24 C25 C20 110.59(13)
C24 C25 H25A 109.5
C20 C25 H25A 109.5
C24 C25 H25B 109.5
C20 C25 H25B 109.5
H25A C25 H25B 108.1
C31 C26 C27 109.31(12)
C31 C26 P2 116.46(10)
C27 C26 P2 111.55(10)
C31 C26 H26 106.3
C27 C26 H26 106.3
P2 C26 H26 106.3
C28 C27 C26 110.64(12)
C28 C27 H27A 109.5
C26 C27 H27A 109.5
C28 C27 H27B 109.5
C26 C27 H27B 109.5
H27A C27 H27B 108.1
C29 C28 C27 111.17(14)
C29 C28 H28A 109.4
C27 C28 H28A 109.4
C29 C28 H28B 109.4
C27 C28 H28B 109.4
H28A C28 H28B 108.0
C30 C29 C28 110.51(14)
C30 C29 H29A 109.5
C28 C29 H29A 109.5
C30 C29 H29B 109.5
C28 C29 H29B 109.5
H29A C29 H29B 108.1
C29 C30 C31 112.03(14)
C29 C30 H30A 109.2
C31 C30 H30A 109.2
C29 C30 H30B 109.2
C31 C30 H30B 109.2
H30A C30 H30B 107.9
C30 C31 C26 110.12(13)
C30 C31 H31A 109.6
C26 C31 H31A 109.6
C30 C31 H31B 109.6
C26 C31 H31B 109.6
H31A C31 H31B 108.2
C33 C32 C37 115.51(12)
C33 C32 B1 119.67(12)
C37 C32 B1 124.70(12)
C34 C33 C32 123.87(14)
C34 C33 H33 118.1
C32 C33 H33 118.1
C35 C34 C33 119.18(14)
C35 C34 H34 120.4
C33 C34 H34 120.4
C34 C35 C36 118.93(13)
C34 C35 H35 120.5
C36 C35 H35 120.5
C35 C36 C37 121.86(14)
C35 C36 H36 119.1
C37 C36 H36 119.1
C36 C37 C32 120.34(13)
C36 C37 C38 117.25(13)
C32 C37 C38 122.24(12)
C37 C38 P3 113.06(9)
C37 C38 H38A 109.0
P3 C38 H38A 109.0
C37 C38 H38B 109.0
P3 C38 H38B 109.0
H38A C38 H38B 107.8
C40 C39 C44 109.69(12)
C40 C39 P3 116.78(10)
C44 C39 P3 109.94(10)
C40 C39 H39 106.6
C44 C39 H39 106.6
P3 C39 H39 106.6
C41 C40 C39 110.86(12)
C41 C40 H40A 109.5
C39 C40 H40A 109.5
C41 C40 H40B 109.5
C39 C40 H40B 109.5
H40A C40 H40B 108.1
C42 C41 C40 112.18(13)
C42 C41 H41A 109.2
C40 C41 H41A 109.2
C42 C41 H41B 109.2
C40 C41 H41B 109.2
H41A C41 H41B 107.9
C43 C42 C41 111.25(13)
C43 C42 H42A 109.4
C41 C42 H42A 109.4
C43 C42 H42B 109.4
C41 C42 H42B 109.4
H42A C42 H42B 108.0
C42 C43 C44 110.77(13)
C42 C43 H43A 109.5
C44 C43 H43A 109.5
C42 C43 H43B 109.5
C44 C43 H43B 109.5
H43A C43 H43B 108.1
C43 C44 C39 111.19(12)
C43 C44 H44A 109.4
C39 C44 H44A 109.4
C43 C44 H44B 109.4
C39 C44 H44B 109.4
H44A C44 H44B 108.0
C50 C45 C46 110.38(12)
C50 C45 P3 112.84(10)
C46 C45 P3 117.58(10)
C50 C45 H45 104.9
C46 C45 H45 104.9
P3 C45 H45 104.9
C47 C46 C45 110.70(12)
C47 C46 H46A 109.5
C45 C46 H46A 109.5
C47 C46 H46B 109.5
C45 C46 H46B 109.5
H46A C46 H46B 108.1
C48 C47 C46 111.30(13)
C48 C47 H47A 109.4
C46 C47 H47A 109.4
C48 C47 H47B 109.4
C46 C47 H47B 109.4
H47A C47 H47B 108.0
C47 C48 C49 111.15(13)
C47 C48 H48A 109.4
C49 C48 H48A 109.4
C47 C48 H48B 109.4
C49 C48 H48B 109.4
H48A C48 H48B 108.0
C48 C49 C50 111.45(13)
C48 C49 H49A 109.3
C50 C49 H49A 109.3
C48 C49 H49B 109.3
C50 C49 H49B 109.3
H49A C49 H49B 108.0
C49 C50 C45 109.52(12)
C49 C50 H50A 109.8
C45 C50 H50A 109.8
C49 C50 H50B 109.8
C45 C50 H50B 109.8
H50A C50 H50B 108.2

loop_
_geom_bond_atom_site_label_1
_geom_bond_atom_site_label_2
_geom_bond_distance
B1 C32 1.638(2)
B1 B2 1.780(2)
B1 P2 2.0081(16)
B1 P1 2.0508(16)
B2 C13 1.617(2)
B2 P3 1.9283(15)
B2 H1 1.144(16)
P2 C19 1.8318(15)
P2 C20 1.8468(14)
P2 C26 1.8615(14)
C2 C3 1.394(2)
C2 C1 1.400(2)
C2 H2 0.9500
C4 C3 1.381(2)
C4 C5 1.388(2)
C4 H4 0.9500
P3 C38 1.8169(14)
P3 C45 1.8412(14)
P3 C39 1.8449(14)
C3 H3 0.9500
C5 C6 1.389(2)
C5 H5 0.9500
C6 C1 1.399(2)
C6 H6 0.9500
C7 C8 1.397(2)
C7 C12 1.402(2)
C7 P1 1.8431(15)
C8 C9 1.389(2)
C8 H8 0.9500
C9 C10 1.386(2)
C9 H9 0.9500
C10 C11 1.388(2)
C10 H10 0.9500
C11 C12 1.391(2)
C11 H11 0.9500
C12 H12 0.9500
C13 C18 1.407(2)
C13 C14 1.410(2)
C14 C15 1.386(2)
C14 H14 0.9500
C15 C16 1.383(2)
C15 H15 0.9500
C16 C17 1.386(2)
C16 H16 0.9500
C17 C18 1.395(2)
C17 H17 0.9500
C19 C18 1.517(2)
C19 H19A 0.9900
C19 H19B 0.9900
P1 C1 1.8500(15)
C20 C25 1.540(2)
C20 C21 1.542(2)
C20 H20 1.0000
C21 C22 1.533(2)
C21 H21A 0.9900
C21 H21B 0.9900
C22 C23 1.518(2)
C22 H22A 0.9900
C22 H22B 0.9900
C23 C24 1.525(2)
C23 H23A 0.9900
C23 H23B 0.9900
C24 C25 1.533(2)
C24 H24A 0.9900
C24 H24B 0.9900
C25 H25A 0.9900
C25 H25B 0.9900
C26 C31 1.539(2)
C26 C27 1.544(2)
C26 H26 1.0000
C27 C28 1.532(2)
C27 H27A 0.9900
C27 H27B 0.9900
C28 C29 1.525(2)
C28 H28A 0.9900
C28 H28B 0.9900
C29 C30 1.524(2)
C29 H29A 0.9900
C29 H29B 0.9900
C30 C31 1.537(2)
C30 H30A 0.9900
C30 H30B 0.9900
C31 H31A 0.9900
C31 H31B 0.9900
C32 C33 1.411(2)
C32 C37 1.4146(19)
C33 C34 1.387(2)
C33 H33 0.9500
C34 C35 1.386(2)
C34 H34 0.9500
C35 C36 1.387(2)
C35 H35 0.9500
C36 C37 1.402(2)
C36 H36 0.9500
C37 C38 1.5159(19)
C38 H38A 0.9900
C38 H38B 0.9900
C39 C40 1.5370(19)
C39 C44 1.5439(19)
C39 H39 1.0000
C40 C41 1.533(2)
C40 H40A 0.9900
C40 H40B 0.9900
C41 C42 1.521(2)
C41 H41A 0.9900
C41 H41B 0.9900
C42 C43 1.521(2)
C42 H42A 0.9900
C42 H42B 0.9900
C43 C44 1.527(2)
C43 H43A 0.9900
C43 H43B 0.9900
C44 H44A 0.9900
C44 H44B 0.9900
C45 C50 1.5367(19)
C45 C46 1.5384(19)
C45 H45 1.0000
C46 C47 1.532(2)
C46 H46A 0.9900
C46 H46B 0.9900
C47 C48 1.524(2)
C47 H47A 0.9900
C47 H47B 0.9900
C48 C49 1.525(2)
C48 H48A 0.9900
C48 H48B 0.9900
C49 C50 1.531(2)
C49 H49A 0.9900
C49 H49B 0.9900
C50 H50A 0.9900
C50 H50B 0.9900

loop_
_geom_torsion_atom_site_label_1
_geom_torsion_atom_site_label_2
_geom_torsion_atom_site_label_3
_geom_torsion_atom_site_label_4
_geom_torsion
C32 B1 B2 C13 143.43(13)
P2 B1 B2 C13 19.74(15)
P1 B1 B2 C13 -101.04(13)
C32 B1 B2 P3 12.64(15)
P2 B1 B2 P3 -111.04(8)
P1 B1 B2 P3 128.18(8)
C5 C4 C3 C2 -0.3(2)
C1 C2 C3 C4 -0.6(2)
C3 C4 C5 C6 0.5(3)
C4 C5 C6 C1 0.2(2)
C12 C7 C8 C9 0.7(2)
P1 C7 C8 C9 179.70(12)
C7 C8 C9 C10 0.4(2)
C8 C9 C10 C11 -0.7(2)
C9 C10 C11 C12 -0.2(2)
C10 C11 C12 C7 1.4(2)
C8 C7 C12 C11 -1.6(2)
P1 C7 C12 C11 179.32(11)
B1 B2 C13 C18 -32.5(2)
P3 B2 C13 C18 96.33(14)
B1 B2 C13 C14 145.49(13)
P3 B2 C13 C14 -85.65(14)
C18 C13 C14 C15 0.6(2)
B2 C13 C14 C15 -177.53(13)
C13 C14 C15 C16 -0.3(2)
C14 C15 C16 C17 0.1(2)
C15 C16 C17 C18 -0.3(2)
C20 P2 C19 C18 70.10(12)
C26 P2 C19 C18 -176.79(10)
B1 P2 C19 C18 -51.85(12)
C16 C17 C18 C13 0.7(2)
C16 C17 C18 C19 -176.67(14)
C14 C13 C18 C17 -0.8(2)
B2 C13 C18 C17 177.25(13)
C14 C13 C18 C19 176.50(12)
B2 C13 C18 C19 -5.4(2)
P2 C19 C18 C17 -133.79(13)
P2 C19 C18 C13 48.80(16)
C8 C7 P1 C1 -16.08(14)
C12 C7 P1 C1 162.89(11)
C8 C7 P1 B1 98.22(13)
C12 C7 P1 B1 -82.81(12)
C5 C6 C1 C2 -1.1(2)
C5 C6 C1 P1 174.68(12)
C3 C2 C1 C6 1.2(2)
C3 C2 C1 P1 -174.88(12)
C7 P1 C1 C6 76.19(14)
B1 P1 C1 C6 -28.58(15)
C7 P1 C1 C2 -108.03(12)
B1 P1 C1 C2 147.20(11)
C19 P2 C20 C25 31.44(13)
C26 P2 C20 C25 -77.63(12)
B1 P2 C20 C25 150.35(11)
C19 P2 C20 C21 160.94(10)
C26 P2 C20 C21 51.87(12)
B1 P2 C20 C21 -80.14(11)
C25 C20 C21 C22 -53.05(17)
P2 C20 C21 C22 174.42(10)
C20 C21 C22 C23 54.98(17)
C21 C22 C23 C24 -57.36(18)
C22 C23 C24 C25 57.95(19)
C23 C24 C25 C20 -55.14(18)
C21 C20 C25 C24 52.73(17)
P2 C20 C25 C24 -179.05(10)
C19 P2 C26 C31 -65.98(12)
C20 P2 C26 C31 45.66(13)
B1 P2 C26 C31 175.28(11)
C19 P2 C26 C27 60.43(11)
C20 P2 C26 C27 172.07(10)
B1 P2 C26 C27 -58.31(12)
C31 C26 C27 C28 -58.48(16)
P2 C26 C27 C28 171.28(11)
C26 C27 C28 C29 57.83(17)
C27 C28 C29 C30 -55.62(19)
C28 C29 C30 C31 55.5(2)
C29 C30 C31 C26 -57.05(19)
C27 C26 C31 C30 57.60(17)
P2 C26 C31 C30 -174.88(11)
B2 B1 C32 C33 -174.92(12)
P2 B1 C32 C33 -54.09(15)
P1 B1 C32 C33 61.54(13)
B2 B1 C32 C37 9.4(2)
P2 B1 C32 C37 130.22(12)
P1 B1 C32 C37 -114.14(13)
C37 C32 C33 C34 -4.8(2)
B1 C32 C33 C34 179.09(13)
C32 C33 C34 C35 0.4(2)
C33 C34 C35 C36 2.7(2)
C34 C35 C36 C37 -1.1(2)
C35 C36 C37 C32 -3.6(2)
C35 C36 C37 C38 171.74(13)
C33 C32 C37 C36 6.31(19)
B1 C32 C37 C36 -177.84(13)
C33 C32 C37 C38 -168.80(12)
B1 C32 C37 C38 7.0(2)
C36 C37 C38 P3 139.19(11)
C32 C37 C38 P3 -45.56(16)
C45 P3 C38 C37 -60.80(11)
C39 P3 C38 C37 -178.73(10)
B2 P3 C38 C37 61.32(11)
C38 P3 C39 C40 70.52(12)
C45 P3 C39 C40 -43.43(13)
B2 P3 C39 C40 -175.24(11)
C38 P3 C39 C44 -55.24(11)
C45 P3 C39 C44 -169.20(10)
B2 P3 C39 C44 58.99(12)
C44 C39 C40 C41 -55.68(17)
P3 C39 C40 C41 178.42(11)
C39 C40 C41 C42 55.21(19)
C40 C41 C42 C43 -54.9(2)
C41 C42 C43 C44 55.63(19)
C42 C43 C44 C39 -57.51(18)
C40 C39 C44 C43 57.42(16)
P3 C39 C44 C43 -172.88(10)
C38 P3 C45 C50 -169.43(10)
C39 P3 C45 C50 -54.31(12)
B2 P3 C45 C50 76.12(12)
C38 P3 C45 C46 -39.16(12)
C39 P3 C45 C46 75.96(12)
B2 P3 C45 C46 -153.61(11)
C50 C45 C46 C47 -57.47(16)
P3 C45 C46 C47 171.13(10)
C45 C46 C47 C48 55.59(17)
C46 C47 C48 C49 -54.84(18)
C47 C48 C49 C50 56.32(18)
C48 C49 C50 C45 -57.79(16)
C46 C45 C50 C49 58.17(15)
P3 C45 C50 C49 -168.00(10)
